data_4348144
loop_
_publ_author_name
'Ng, Chi-On'
'Cheng, Shun-Cheung'
'Chu, Wing-Kin'
'Tang, Kin-Man'
'Yiu, Shek-Man'
'Ko, Chi-Chiu'

_publ_section_title
;
 Luminescent Rhenium(I) Pyridyldiaminocarbene Complexes: Photophysics,
 Anion-Binding, and CO2-Capturing Properties.
;
_journal_issue 16
_journal_name_full 'Inorganic chemistry'
_journal_page_first 7969
_journal_page_last 7979
_journal_paper_doi 10.1021/acs.inorgchem.6b01017
_journal_volume 55
_journal_year 2016
_chemical_formula_moiety 'C38 H24 Cl5 N7 Re S, F6 P'
_chemical_formula_sum 'C38 H24 Cl5 F6 N7 P Re S'
_chemical_formula_weight 1119.12
_space_group_crystal_system triclinic
_space_group_IT_number 2
_space_group_name_Hall '-P 1'
_space_group_name_H-M_alt 'P -1'
_atom_sites_solution_hydrogens geom
_atom_sites_solution_primary direct
_atom_sites_solution_secondary difmap
_audit_creation_date
;
'Tue Aug 18 15:29:33 2015'
;
_audit_creation_method
;
CrysAlisPro, Oxford Diffraction Ltd.,
Version 1.171.35.21 (release 20-01-2012 CrysAlis171 .NET)
(compiled Jan 23 2012,18:06:46)
;
_cell_angle_alpha 97.016(8)
_cell_angle_beta 104.947(8)
_cell_angle_gamma 105.707(9)
_cell_formula_units_Z 2
_cell_length_a 11.6465(11)
_cell_length_b 12.4634(12)
_cell_length_c 17.4211(15)
_cell_measurement_reflns_used 5390
_cell_measurement_temperature 173(2)
_cell_measurement_theta_max 29.1598
_cell_measurement_theta_min 3.3861
_cell_volume 2301.3(4)
_computing_cell_refinement
;
CrysAlisPro, Agilent Technologies,
Version 1.171.35.21 (release 20-01-2012 CrysAlis171 .NET)
(compiled Jan 23 2012,18:06:46)
;
_computing_data_collection
;
CrysAlisPro, Agilent Technologies,
Version 1.171.35.21 (release 20-01-2012 CrysAlis171 .NET)
(compiled Jan 23 2012,18:06:46)
;
_computing_data_reduction
;
CrysAlisPro, Agilent Technologies,
Version 1.171.35.21 (release 20-01-2012 CrysAlis171 .NET)
(compiled Jan 23 2012,18:06:46)
;
_computing_molecular_graphics 'Olex2 (Dolomanov et al., 2009)'
_computing_publication_material 'Olex2 (Dolomanov et al., 2009)'
_computing_structure_refinement 'XL (Sheldrick, 2008)'
_computing_structure_solution 'SHELXS-97 (Sheldrick, 1990)'
_diffrn_ambient_temperature 173(2)
_diffrn_detector_area_resol_mean 16.1270
_diffrn_measured_fraction_theta_full 0.996
_diffrn_measured_fraction_theta_max 0.996
_diffrn_measurement_details
;
#__ type_ start__ end____ width___ exp.time_
  1 omega  -83.00   54.00   1.0000   12.0000
omega____ theta____ kappa____ phi______ frames
    -      -18.5212    0.0000  120.0000 137

#__ type_ start__ end____ width___ exp.time_
  2 omega   -5.00   46.00   1.0000   12.0000
omega____ theta____ kappa____ phi______ frames
    -      -18.5212   37.0000  -30.0000 51

#__ type_ start__ end____ width___ exp.time_
  3 omega    6.00   61.00   1.0000   12.0000
omega____ theta____ kappa____ phi______ frames
    -       18.8337  -99.0000 -120.0000 55

#__ type_ start__ end____ width___ exp.time_
  4 omega  -11.00   69.00   1.0000   12.0000
omega____ theta____ kappa____ phi______ frames
    -       18.8337   77.0000    0.0000 80

#__ type_ start__ end____ width___ exp.time_
  5 omega   -8.00   86.00   1.0000   12.0000
omega____ theta____ kappa____ phi______ frames
    -       18.8337   77.0000  120.0000 94
;
_diffrn_measurement_device_type 'Xcalibur, Sapphire3, Gemini ultra'
_diffrn_measurement_method '\w scans'
_diffrn_orient_matrix_UB_11 -0.0316743000
_diffrn_orient_matrix_UB_12 -0.0188998000
_diffrn_orient_matrix_UB_13 -0.0422086000
_diffrn_orient_matrix_UB_21 -0.0316254000
_diffrn_orient_matrix_UB_22 -0.0534603000
_diffrn_orient_matrix_UB_23 0.0068557000
_diffrn_orient_matrix_UB_31 -0.0490725000
_diffrn_orient_matrix_UB_32 0.0208752000
_diffrn_orient_matrix_UB_33 0.0050748000
_diffrn_radiation_monochromator graphite
_diffrn_radiation_type MoK\a
_diffrn_radiation_wavelength 0.71073
_diffrn_reflns_av_R_equivalents 0.0776
_diffrn_reflns_av_unetI/netI 0.1232
_diffrn_reflns_limit_h_max 15
_diffrn_reflns_limit_h_min -14
_diffrn_reflns_limit_k_max 17
_diffrn_reflns_limit_k_min -16
_diffrn_reflns_limit_l_max 21
_diffrn_reflns_limit_l_min -23
_diffrn_reflns_number 18537
_diffrn_reflns_theta_full 25.00
_diffrn_reflns_theta_max 25.00
_diffrn_reflns_theta_min 3.39
_diffrn_source 'Enhance (Mo) X-ray Source'
_exptl_absorpt_coefficient_mu 3.070
_exptl_absorpt_correction_T_max 1.00000
_exptl_absorpt_correction_T_min 0.47258
_exptl_absorpt_correction_type multi-scan
_exptl_absorpt_process_details
;
CrysAlisPro, Agilent Technologies,
Version 1.171.35.21 (release 20-01-2012 CrysAlis171 .NET)
(compiled Jan 23 2012,18:06:46)
Empirical absorption correction using spherical harmonics,
 implemented in SCALE3 ABSPACK scaling algorithm.
;
_exptl_crystal_colour yellow
_exptl_crystal_density_diffrn 1.615
_exptl_crystal_density_method 'not measured'
_exptl_crystal_description block
_exptl_crystal_F_000 1092
_exptl_crystal_size_max 0.71
_exptl_crystal_size_mid 0.54
_exptl_crystal_size_min 0.02
_platon_squeeze_details
;
;
_refine_diff_density_max 2.870
_refine_diff_density_min -1.989
_refine_diff_density_rms 0.166
_refine_ls_extinction_method none
_refine_ls_goodness_of_fit_ref 1.143
_refine_ls_hydrogen_treatment constr
_refine_ls_matrix_type full
_refine_ls_number_parameters 595
_refine_ls_number_reflns 8078
_refine_ls_number_restraints 120
_refine_ls_restrained_S_all 1.139
_refine_ls_R_factor_all 0.0861
_refine_ls_R_factor_gt 0.0649
_refine_ls_shift/su_max 0.000
_refine_ls_shift/su_mean 0.000
_refine_ls_structure_factor_coef Fsqd
_refine_ls_weighting_details 'calc w=1/[\s^2^(Fo^2^)+(0.0969P)^2^+0.0000P] where P=(Fo^2^+2Fc^2^)/3'
_refine_ls_weighting_scheme calc
_refine_ls_wR_factor_gt 0.1669
_refine_ls_wR_factor_ref 0.1823
_reflns_number_gt 6476
_reflns_number_total 8078
_reflns_threshold_expression >2sigma(I)
_cod_data_source_file ic6b01017_si_002.cif
_cod_data_source_block 081815a_on
_cod_database_code 4348144
_cell_oxdiff_angle_alpha 97.016(8)
_cell_oxdiff_angle_beta 104.947(8)
_cell_oxdiff_angle_gamma 105.707(9)
_cell_oxdiff_length_a 11.6465(11)
_cell_oxdiff_length_b 12.4634(12)
_cell_oxdiff_length_c 17.4211(15)
_cell_oxdiff_measurement_reflns_used 5400
_cell_oxdiff_volume 2301.3(4)
_reflns_odcompleteness_completeness 99.63
_reflns_odcompleteness_iscentric 1
_reflns_odcompleteness_theta 25.30

loop_
_space_group_symop_id
_space_group_symop_operation_xyz
1 'x, y, z'
2 '-x, -y, -z'

loop_
_atom_site_label
_atom_site_type_symbol
_atom_site_fract_x
_atom_site_fract_y
_atom_site_fract_z
_atom_site_U_iso_or_equiv
_atom_site_adp_type
_atom_site_occupancy
_atom_site_symmetry_multiplicity
_atom_site_calc_flag
_atom_site_disorder_assembly
_atom_site_disorder_group
_atom_site_refinement_flags_posn
_atom_site_refinement_flags_adp
Re1 Re 0.07340(3) 0.12925(2) 0.30951(2) 0.03902(16) Uani 1 1 d . . . .
S1 S 0.0000(2) -0.15628(17) 0.45141(17) 0.0492(6) Uani 1 1 d . . . .
P1 P 0.5303(2) 0.15224(17) 0.63664(16) 0.0419(6) Uani 1 1 d . . . .
F1 F 0.5859(7) 0.1145(5) 0.5673(4) 0.077(2) Uani 1 1 d . . . .
F2 F 0.4726(7) 0.1875(6) 0.7052(5) 0.089(2) Uani 1 1 d . . . .
F3 F 0.6635(6) 0.2332(6) 0.6899(5) 0.091(2) Uani 1 1 d . . . .
F4 F 0.5088(8) 0.2542(5) 0.5967(5) 0.092(2) Uani 1 1 d . . . .
F5 F 0.5527(8) 0.0502(6) 0.6762(5) 0.101(3) Uani 1 1 d . . . .
F6 F 0.3956(6) 0.0720(6) 0.5823(5) 0.093(2) Uani 1 1 d . . . .
Cl1 Cl -0.7168(4) 0.0396(5) 0.0214(3) 0.138(2) Uani 1 1 d . . . .
Cl2 Cl 0.2610(3) 0.8264(2) 0.5917(2) 0.0793(10) Uani 1 1 d . . . .
Cl3 Cl 0.4061(6) 0.6094(5) 0.0254(4) 0.175(3) Uani 1 1 d . . . .
Cl4 Cl 0.0526(5) -0.3869(5) -0.1089(4) 0.0923(19) Uani 0.60 1 d A 1 . .
Cl4A Cl 0.1285(12) -0.4369(7) -0.0298(10) 0.140(6) Uani 0.40 1 d A 2 . .
Cl5 Cl 0.6165(3) 0.5395(3) 0.3029(3) 0.1149(16) Uani 1 1 d . . . .
N1 N -0.1958(8) 0.1303(7) 0.2115(6) 0.054(2) Uani 1 1 d . . . .
N2 N 0.1155(7) 0.3403(6) 0.4474(5) 0.0452(19) Uani 1 1 d . . . .
N3 N 0.2111(8) 0.3148(7) 0.2319(6) 0.057(2) Uani 1 1 d . . . .
N4 N 0.0688(9) -0.0544(8) 0.1634(7) 0.069(3) Uani 1 1 d . . . .
N5 N -0.0129(6) -0.0059(5) 0.3630(5) 0.0358(16) Uani 1 1 d . . . .
N6 N 0.1911(6) -0.0023(5) 0.4195(5) 0.0436(19) Uani 1 1 d . . . .
H6 H 0.2462 -0.0297 0.4484 0.052 Uiso 1 1 calc . . R .
N7 N 0.3485(6) 0.1304(5) 0.4008(5) 0.0380(17) Uani 1 1 d . . . .
H7 H 0.3953 0.0963 0.4301 0.046 Uiso 1 1 calc . . R .
C1 C -0.0961(10) 0.1341(8) 0.2449(6) 0.046(2) Uani 1 1 d . . . .
C2 C 0.0952(7) 0.2610(7) 0.3977(5) 0.0302(17) Uani 1 1 d . . . .
C3 C 0.1613(8) 0.2452(7) 0.2598(6) 0.041(2) Uani 1 1 d . . . .
C4 C 0.0696(8) 0.0110(8) 0.2181(6) 0.042(2) Uani 1 1 d . . . .
C5 C -0.1353(8) -0.0611(7) 0.3610(6) 0.042(2) Uani 1 1 d . . . .
H5 H -0.2056 -0.0426 0.3314 0.051 Uiso 1 1 calc . . R .
C6 C -0.1449(9) -0.1447(7) 0.4057(7) 0.050(3) Uani 1 1 d . . . .
H6A H -0.2214 -0.1903 0.4108 0.060 Uiso 1 1 calc . . R .
C7 C 0.0666(8) -0.0475(6) 0.4086(5) 0.0369(19) Uani 1 1 d . . . .
C8 C 0.2278(8) 0.0885(6) 0.3833(5) 0.037(2) Uani 1 1 d . . . .
C9 C 0.4102(7) 0.2292(7) 0.3750(6) 0.039(2) Uani 1 1 d . . . .
C10 C 0.4237(9) 0.3361(7) 0.4147(7) 0.049(2) Uani 1 1 d . . . .
H10 H 0.3915 0.3444 0.4592 0.059 Uiso 1 1 calc . . R .
C11 C 0.4832(9) 0.4314(7) 0.3906(7) 0.055(3) Uani 1 1 d . . . .
H11 H 0.4881 0.5052 0.4159 0.066 Uiso 1 1 calc . . R .
C12 C 0.5350(9) 0.4178(9) 0.3297(8) 0.066(3) Uani 1 1 d . . . .
C13 C 0.5268(10) 0.3133(10) 0.2909(8) 0.068(3) Uani 1 1 d . . . .
H13 H 0.5627 0.3058 0.2481 0.082 Uiso 1 1 calc . . R .
C14 C 0.4647(9) 0.2173(8) 0.3150(7) 0.051(2) Uani 1 1 d . . . .
H14 H 0.4603 0.1436 0.2898 0.061 Uiso 1 1 calc . . R .
C15 C -0.3185(9) 0.1148(8) 0.1666(6) 0.047(2) Uani 1 1 d . . . .
C16 C -0.4121(12) 0.0290(11) 0.1781(9) 0.077(4) Uani 1 1 d . . . .
H16 H -0.3904 -0.0152 0.2169 0.092 Uiso 1 1 calc . . R .
C17 C -0.5316(14) 0.0065(12) 0.1365(10) 0.089(4) Uani 1 1 d . . . .
H17 H -0.5951 -0.0514 0.1463 0.107 Uiso 1 1 calc . . R .
C18 C -0.5598(12) 0.0653(12) 0.0824(9) 0.077(4) Uani 1 1 d . . . .
C19 C -0.4735(14) 0.1543(13) 0.0652(8) 0.088(4) Uani 1 1 d . . . .
H19 H -0.4995 0.1960 0.0256 0.105 Uiso 1 1 calc . . R .
C20 C -0.3449(11) 0.1794(10) 0.1098(8) 0.072(3) Uani 1 1 d . . . .
H20 H -0.2808 0.2375 0.1008 0.086 Uiso 1 1 calc . . R .
C21 C 0.1531(8) 0.4560(6) 0.4837(6) 0.040(2) Uani 1 1 d . . . .
C22 C 0.1311(9) 0.4884(7) 0.5558(6) 0.045(2) Uani 1 1 d . . . .
H22 H 0.0933 0.4329 0.5822 0.053 Uiso 1 1 calc . . R .
C23 C 0.1651(9) 0.6035(8) 0.5888(7) 0.051(2) Uani 1 1 d . . . .
H23 H 0.1519 0.6274 0.6388 0.062 Uiso 1 1 calc . . R .
C24 C 0.2162(8) 0.6809(7) 0.5506(7) 0.052(3) Uani 1 1 d . . . .
C25 C 0.2396(10) 0.6508(8) 0.4804(8) 0.062(3) Uani 1 1 d . . . .
H25 H 0.2773 0.7075 0.4547 0.075 Uiso 1 1 calc . . R .
C26 C 0.2078(9) 0.5359(7) 0.4461(7) 0.053(3) Uani 1 1 d . . . .
H26 H 0.2241 0.5133 0.3970 0.063 Uiso 1 1 calc . . R .
C27 C 0.2641(9) 0.3855(7) 0.1864(7) 0.050(3) Uani 1 1 d . . . .
C28 C 0.2980(11) 0.5024(8) 0.2102(7) 0.065(3) Uani 1 1 d . . . .
H28 H 0.2864 0.5347 0.2588 0.078 Uiso 1 1 calc . . R .
C29 C 0.3480(15) 0.5716(10) 0.1643(9) 0.093(5) Uani 1 1 d . . . .
H29 H 0.3767 0.6521 0.1820 0.111 Uiso 1 1 calc . . R .
C30 C 0.3561(15) 0.5210(12) 0.0904(11) 0.106(5) Uani 1 1 d . . . .
C31 C 0.3328(16) 0.4075(11) 0.0691(10) 0.105(6) Uani 1 1 d . . . .
H31 H 0.3487 0.3763 0.0219 0.126 Uiso 1 1 calc . . R .
C32 C 0.2854(12) 0.3369(10) 0.1169(8) 0.076(4) Uani 1 1 d . . . .
H32 H 0.2676 0.2568 0.1025 0.091 Uiso 1 1 calc . . R .
C33 C 0.076(2) -0.1320(18) 0.1030(10) 0.057(5) Uani 0.60 1 d A 1 D U
C34 C 0.1195(17) -0.2223(14) 0.1149(11) 0.060(4) Uani 0.60 1 d A 1 D U
H34 H 0.1547 -0.2305 0.1687 0.073 Uiso 0.60 1 calc A 1 R .
C35 C 0.113(2) -0.3000(16) 0.0509(11) 0.066(4) Uani 0.60 1 d A 1 D U
H35 H 0.1421 -0.3630 0.0599 0.079 Uiso 0.60 1 calc A 1 R .
C36 C 0.0650(19) -0.2876(17) -0.0259(11) 0.069(4) Uani 0.60 1 d A 1 D U
C37 C 0.018(2) -0.1993(18) -0.0408(12) 0.091(5) Uani 0.60 1 d A 1 D U
H37 H -0.0163 -0.1916 -0.0949 0.110 Uiso 0.60 1 calc A 1 R .
C38 C 0.022(2) -0.1226(18) 0.0243(11) 0.080(5) Uani 0.60 1 d A 1 D U
H38 H -0.0125 -0.0626 0.0154 0.096 Uiso 0.60 1 calc A 1 R .
C33A C 0.068(3) -0.147(3) 0.1106(15) 0.059(7) Uani 0.40 1 d A 2 . U
C34A C 0.146(3) -0.202(2) 0.1481(17) 0.072(7) Uani 0.40 1 d A 2 . U
H34A H 0.1901 -0.1768 0.2045 0.086 Uiso 0.40 1 calc A 2 R .
C35A C 0.161(3) -0.292(2) 0.1057(18) 0.083(7) Uani 0.40 1 d A 2 . U
H35A H 0.2160 -0.3301 0.1317 0.100 Uiso 0.40 1 calc A 2 R .
C36A C 0.097(3) -0.329(3) 0.0264(18) 0.075(7) Uani 0.40 1 d A 2 . U
C37A C 0.024(3) -0.273(3) -0.0159(17) 0.077(7) Uani 0.40 1 d A 2 . U
H37A H -0.0086 -0.2919 -0.0734 0.093 Uiso 0.40 1 calc A 2 R .
C38A C 0.001(3) -0.186(2) 0.0293(16) 0.072(6) Uani 0.40 1 d A 2 . U
H38A H -0.0608 -0.1543 0.0046 0.086 Uiso 0.40 1 calc A 2 R .

loop_
_atom_site_aniso_label
_atom_site_aniso_U_11
_atom_site_aniso_U_22
_atom_site_aniso_U_33
_atom_site_aniso_U_23
_atom_site_aniso_U_13
_atom_site_aniso_U_12
Re1 0.0430(2) 0.0283(2) 0.0553(3) 0.01525(17) 0.0277(2) 0.01162(16)
S1 0.0537(14) 0.0307(10) 0.0710(18) 0.0232(11) 0.0311(13) 0.0086(10)
P1 0.0432(13) 0.0286(10) 0.0579(17) 0.0113(10) 0.0228(12) 0.0099(9)
F1 0.093(5) 0.064(4) 0.091(5) 0.012(3) 0.060(4) 0.022(3)
F2 0.111(6) 0.074(4) 0.099(6) 0.012(4) 0.072(5) 0.023(4)
F3 0.060(4) 0.094(5) 0.088(6) -0.014(4) 0.014(4) -0.003(4)
F4 0.135(6) 0.067(4) 0.110(6) 0.050(4) 0.056(5) 0.058(4)
F5 0.159(7) 0.075(4) 0.123(7) 0.066(5) 0.077(6) 0.070(5)
F6 0.058(4) 0.082(5) 0.117(7) 0.001(4) 0.023(4) -0.003(3)
Cl1 0.066(2) 0.196(5) 0.121(4) -0.049(3) -0.003(2) 0.057(3)
Cl2 0.0651(17) 0.0295(12) 0.126(3) -0.0037(14) 0.0083(18) 0.0157(12)
Cl3 0.220(6) 0.155(4) 0.190(6) 0.102(4) 0.141(5) 0.022(4)
Cl4 0.074(3) 0.110(4) 0.056(4) -0.030(3) 0.025(3) -0.015(3)
Cl4A 0.159(10) 0.059(5) 0.215(15) -0.035(6) 0.129(11) 0.015(6)
Cl5 0.074(2) 0.094(2) 0.202(5) 0.105(3) 0.057(3) 0.0189(18)
N1 0.049(5) 0.058(5) 0.061(6) 0.019(4) 0.020(5) 0.023(4)
N2 0.053(5) 0.027(4) 0.067(6) 0.010(4) 0.033(4) 0.018(3)
N3 0.053(5) 0.059(5) 0.068(6) 0.033(5) 0.029(5) 0.015(4)
N4 0.070(6) 0.060(5) 0.077(8) -0.004(5) 0.028(6) 0.022(5)
N5 0.039(4) 0.021(3) 0.051(5) 0.014(3) 0.022(4) 0.007(3)
N6 0.036(4) 0.034(3) 0.073(6) 0.025(4) 0.027(4) 0.015(3)
N7 0.028(4) 0.031(3) 0.063(5) 0.021(3) 0.021(4) 0.011(3)
C1 0.053(6) 0.050(5) 0.053(6) 0.025(5) 0.033(5) 0.022(4)
C2 0.035(4) 0.034(4) 0.027(5) 0.019(4) 0.005(4) 0.017(3)
C3 0.044(5) 0.031(4) 0.056(6) 0.016(4) 0.027(5) 0.009(4)
C4 0.037(5) 0.051(5) 0.043(6) 0.018(4) 0.013(4) 0.018(4)
C5 0.045(5) 0.029(4) 0.057(6) 0.009(4) 0.028(5) 0.007(4)
C6 0.049(6) 0.035(5) 0.075(8) 0.013(5) 0.036(6) 0.010(4)
C7 0.045(5) 0.023(4) 0.045(6) 0.013(4) 0.021(4) 0.006(3)
C8 0.048(5) 0.030(4) 0.045(6) 0.011(4) 0.028(4) 0.019(4)
C9 0.030(4) 0.034(4) 0.056(6) 0.017(4) 0.018(4) 0.007(3)
C10 0.048(5) 0.038(5) 0.066(7) 0.014(4) 0.023(5) 0.015(4)
C11 0.057(6) 0.035(5) 0.071(8) 0.011(5) 0.017(6) 0.012(4)
C12 0.038(5) 0.059(6) 0.105(10) 0.049(7) 0.019(6) 0.008(5)
C13 0.055(6) 0.086(8) 0.097(10) 0.055(7) 0.053(7) 0.031(6)
C14 0.045(5) 0.047(5) 0.071(8) 0.013(5) 0.024(5) 0.023(4)
C15 0.045(5) 0.065(6) 0.042(6) 0.019(5) 0.021(5) 0.022(5)
C16 0.066(8) 0.087(8) 0.087(10) 0.019(7) 0.042(8) 0.022(7)
C17 0.076(10) 0.095(10) 0.098(12) 0.011(9) 0.052(9) 0.012(8)
C18 0.065(8) 0.083(9) 0.085(11) -0.008(7) 0.040(8) 0.019(7)
C19 0.113(12) 0.113(11) 0.052(9) 0.020(8) 0.012(8) 0.071(10)
C20 0.056(7) 0.076(7) 0.092(10) 0.029(7) 0.028(7) 0.026(6)
C21 0.037(4) 0.020(4) 0.065(7) 0.007(4) 0.024(5) 0.005(3)
C22 0.051(5) 0.032(4) 0.058(7) 0.010(4) 0.029(5) 0.012(4)
C23 0.046(5) 0.052(5) 0.057(7) -0.002(5) 0.020(5) 0.018(4)
C24 0.033(5) 0.030(4) 0.085(9) 0.003(5) 0.014(5) 0.007(4)
C25 0.056(6) 0.036(5) 0.105(10) 0.028(5) 0.042(7) 0.008(4)
C26 0.060(6) 0.036(5) 0.077(8) 0.017(5) 0.043(6) 0.015(4)
C27 0.048(5) 0.044(5) 0.071(7) 0.028(5) 0.043(5) 0.006(4)
C28 0.089(8) 0.044(5) 0.061(8) 0.002(5) 0.048(7) 0.000(5)
C29 0.137(13) 0.051(6) 0.105(12) 0.016(7) 0.080(11) 0.013(7)
C30 0.113(12) 0.085(9) 0.131(15) 0.048(9) 0.080(11) -0.002(8)
C31 0.156(15) 0.073(9) 0.115(13) 0.024(8) 0.108(13) 0.015(9)
C32 0.097(9) 0.058(7) 0.078(9) 0.018(6) 0.047(8) 0.012(6)
C33 0.053(9) 0.059(8) 0.059(6) 0.007(6) 0.016(6) 0.022(7)
C34 0.063(9) 0.070(8) 0.051(6) 0.009(5) 0.012(7) 0.033(7)
C35 0.067(9) 0.067(8) 0.062(7) 0.000(5) 0.015(7) 0.028(7)
C36 0.064(9) 0.084(8) 0.055(6) 0.002(6) 0.024(7) 0.014(7)
C37 0.107(10) 0.098(9) 0.061(7) 0.017(6) 0.011(7) 0.033(8)
C38 0.086(10) 0.071(8) 0.071(7) 0.016(6) 0.000(7) 0.028(7)
C33A 0.058(11) 0.061(10) 0.060(8) 0.007(7) 0.024(7) 0.019(8)
C34A 0.073(11) 0.072(10) 0.072(9) 0.009(6) 0.020(7) 0.031(8)
C35A 0.089(11) 0.083(10) 0.083(9) 0.008(7) 0.020(7) 0.046(9)
C36A 0.079(11) 0.069(10) 0.080(9) 0.006(7) 0.027(8) 0.027(8)
C37A 0.078(11) 0.077(10) 0.068(9) -0.004(6) 0.014(7) 0.027(9)
C38A 0.069(10) 0.070(10) 0.070(9) 0.002(7) 0.013(7) 0.025(8)

loop_
_atom_type_symbol
_atom_type_description
_atom_type_scat_dispersion_real
_atom_type_scat_dispersion_imag
_atom_type_scat_source
C C 0.0033 0.0016 'International Tables Vol C Tables 4.2.6.8 and 6.1.1.4'
H H 0.0000 0.0000 'International Tables Vol C Tables 4.2.6.8 and 6.1.1.4'
N N 0.0061 0.0033 'International Tables Vol C Tables 4.2.6.8 and 6.1.1.4'
P P 0.1023 0.0942 'International Tables Vol C Tables 4.2.6.8 and 6.1.1.4'
Cl Cl 0.1484 0.1585 'International Tables Vol C Tables 4.2.6.8 and 6.1.1.4'
Re Re -1.0185 7.2310 'International Tables Vol C Tables 4.2.6.8 and 6.1.1.4'
F F 0.0171 0.0103 'International Tables Vol C Tables 4.2.6.8 and 6.1.1.4'
S S 0.1246 0.1234 'International Tables Vol C Tables 4.2.6.8 and 6.1.1.4'

loop_
_geom_angle_atom_site_label_1
_geom_angle_atom_site_label_2
_geom_angle_atom_site_label_3
_geom_angle
C1 Re1 N5 91.4(3)
C1 Re1 C8 166.8(3)
C2 Re1 N5 97.4(3)
C2 Re1 C1 92.6(3)
C2 Re1 C8 91.7(3)
C3 Re1 N5 175.3(3)
C3 Re1 C1 92.0(4)
C3 Re1 C2 85.6(3)
C3 Re1 C4 87.6(3)
C3 Re1 C8 100.8(3)
C4 Re1 N5 89.2(3)
C4 Re1 C1 90.1(4)
C4 Re1 C2 172.8(3)
C4 Re1 C8 87.1(3)
C8 Re1 N5 75.6(3)
C6 S1 C7 89.1(4)
F2 P1 F1 178.9(4)
F3 P1 F1 90.9(4)
F3 P1 F2 90.1(4)
F3 P1 F6 179.2(5)
F4 P1 F1 89.7(4)
F4 P1 F2 90.8(4)
F4 P1 F3 88.5(5)
F4 P1 F5 179.5(4)
F4 P1 F6 90.6(5)
F5 P1 F1 89.8(4)
F5 P1 F2 89.7(4)
F5 P1 F3 91.3(5)
F5 P1 F6 89.5(5)
F6 P1 F1 89.1(4)
F6 P1 F2 89.9(4)
C1 N1 C15 174.2(10)
C2 N2 C21 157.7(8)
C3 N3 C27 170.6(11)
C4 N4 C33 175.7(13)
C4 N4 C33A 167.7(17)
C33 N4 C33A 10(2)
C5 N5 Re1 134.9(6)
C7 N5 Re1 114.3(5)
C7 N5 C5 110.8(6)
C7 N6 H6 121.3
C7 N6 C8 117.3(7)
C8 N6 H6 121.3
C8 N7 H7 118.1
C8 N7 C9 123.8(7)
C9 N7 H7 118.1
N1 C1 Re1 174.4(8)
N2 C2 Re1 175.3(7)
N3 C3 Re1 178.1(8)
N4 C4 Re1 177.4(8)
N5 C5 H5 123.1
C6 C5 N5 113.8(8)
C6 C5 H5 123.1
S1 C6 H6A 124.4
C5 C6 S1 111.1(7)
C5 C6 H6A 124.4
N5 C7 S1 115.2(6)
N5 C7 N6 119.3(6)
N6 C7 S1 125.5(6)
N6 C8 Re1 113.3(6)
N7 C8 Re1 133.6(6)
N7 C8 N6 113.1(7)
C10 C9 N7 120.2(8)
C14 C9 N7 119.9(7)
C14 C9 C10 119.7(8)
C9 C10 H10 119.7
C9 C10 C11 120.6(9)
C11 C10 H10 119.7
C10 C11 H11 120.7
C12 C11 C10 118.6(9)
C12 C11 H11 120.7
C11 C12 Cl5 118.2(9)
C13 C12 Cl5 119.7(9)
C13 C12 C11 122.1(9)
C12 C13 H13 120.6
C12 C13 C14 118.7(10)
C14 C13 H13 120.6
C9 C14 C13 120.0(9)
C9 C14 H14 120.0
C13 C14 H14 120.0
C16 C15 N1 117.8(10)
C20 C15 N1 120.9(9)
C20 C15 C16 121.3(11)
C15 C16 H16 119.1
C17 C16 C15 121.9(13)
C17 C16 H16 119.1
C16 C17 H17 120.7
C18 C17 C16 118.5(14)
C18 C17 H17 120.7
C17 C18 Cl1 122.1(12)
C17 C18 C19 125.0(14)
C19 C18 Cl1 112.9(12)
C18 C19 H19 121.5
C18 C19 C20 116.9(12)
C20 C19 H19 121.5
C15 C20 C19 116.4(11)
C15 C20 H20 121.8
C19 C20 H20 121.8
C22 C21 N2 120.0(7)
C26 C21 N2 119.6(8)
C26 C21 C22 120.5(8)
C21 C22 H22 120.6
C21 C22 C23 118.7(8)
C23 C22 H22 120.6
C22 C23 H23 119.9
C24 C23 C22 120.2(9)
C24 C23 H23 119.9
C23 C24 Cl2 120.9(8)
C23 C24 C25 121.9(8)
C25 C24 Cl2 117.1(7)
C24 C25 H25 120.4
C24 C25 C26 119.2(8)
C26 C25 H25 120.4
C21 C26 C25 119.4(9)
C21 C26 H26 120.3
C25 C26 H26 120.3
N3 C27 C32 118.9(9)
C28 C27 N3 120.6(9)
C28 C27 C32 120.4(8)
C27 C28 H28 119.9
C29 C28 C27 120.3(10)
C29 C28 H28 119.9
C28 C29 H29 120.9
C28 C29 C30 118.3(11)
C30 C29 H29 120.9
C29 C30 Cl3 118.8(11)
C31 C30 Cl3 119.1(12)
C31 C30 C29 121.9(12)
C30 C31 H31 120.3
C30 C31 C32 119.4(12)
C32 C31 H31 120.3
C27 C32 H32 120.5
C31 C32 C27 118.9(11)
C31 C32 H32 120.5
N4 C33 C38 115.6(14)
C34 C33 N4 125.1(15)
C34 C33 C38 119.0(15)
C33 C34 H34 119.6
C35 C34 C33 120.8(17)
C35 C34 H34 119.6
C34 C35 H35 120.0
C34 C35 C36 119.9(18)
C36 C35 H35 120.0
C35 C36 Cl4 121.0(15)
C35 C36 C37 121.4(18)
C37 C36 Cl4 117.6(15)
C36 C37 H37 120.8
C38 C37 C36 118.4(18)
C38 C37 H37 120.8
C33 C38 H38 119.7
C37 C38 C33 120.6(17)
C37 C38 H38 119.7
C34A C33A N4 112(2)
C34A C33A C38A 120(2)
C38A C33A N4 128(2)
C33A C34A H34A 119.9
C35A C34A C33A 120(2)
C35A C34A H34A 119.9
C34A C35A H35A 120.2
C36A C35A C34A 120(2)
C36A C35A H35A 120.2
C35A C36A Cl4A 119(2)
C35A C36A C37A 123(2)
C37A C36A Cl4A 117(2)
C36A C37A H37A 121.6
C36A C37A C38A 117(2)
C38A C37A H37A 121.6
C33A C38A H38A 120.2
C37A C38A C33A 120(2)
C37A C38A H38A 120.2

loop_
_geom_bond_atom_site_label_1
_geom_bond_atom_site_label_2
_geom_bond_distance
Re1 N5 2.160(6)
Re1 C1 2.026(10)
Re1 C2 2.019(9)
Re1 C3 1.963(8)
Re1 C4 2.016(10)
Re1 C8 2.147(9)
S1 C6 1.723(10)
S1 C7 1.723(7)
P1 F1 1.591(6)
P1 F2 1.587(6)
P1 F3 1.570(7)
P1 F4 1.568(6)
P1 F5 1.569(6)
P1 F6 1.585(7)
Cl1 C18 1.781(15)
Cl2 C24 1.747(9)
Cl3 C30 1.770(13)
Cl4 C36 1.734(19)
Cl4A C36A 1.74(3)
Cl5 C12 1.744(9)
N1 C1 1.141(12)
N1 C15 1.388(13)
N2 C2 1.158(11)
N2 C21 1.401(10)
N3 C3 1.140(10)
N3 C27 1.383(10)
N4 C4 1.173(12)
N4 C33 1.373(18)
N4 C33A 1.38(2)
N5 C5 1.394(10)
N5 C7 1.320(11)
N6 H6 0.8800
N6 C7 1.359(10)
N6 C8 1.382(10)
N7 H7 0.8800
N7 C8 1.298(11)
N7 C9 1.434(9)
C5 H5 0.9500
C5 C6 1.373(12)
C6 H6A 0.9500
C9 C10 1.373(12)
C9 C14 1.368(12)
C10 H10 0.9500
C10 C11 1.376(12)
C11 H11 0.9500
C11 C12 1.365(15)
C12 C13 1.358(17)
C13 H13 0.9500
C13 C14 1.394(13)
C14 H14 0.9500
C15 C16 1.381(14)
C15 C20 1.376(14)
C16 H16 0.9500
C16 C17 1.327(19)
C17 H17 0.9500
C17 C18 1.29(2)
C18 C19 1.401(19)
C19 H19 0.9500
C19 C20 1.426(18)
C20 H20 0.9500
C21 C22 1.380(12)
C21 C26 1.363(11)
C22 H22 0.9500
C22 C23 1.385(12)
C23 H23 0.9500
C23 C24 1.334(13)
C24 C25 1.350(15)
C25 H25 0.9500
C25 C26 1.391(13)
C26 H26 0.9500
C27 C28 1.380(13)
C27 C32 1.398(14)
C28 H28 0.9500
C28 C29 1.364(14)
C29 H29 0.9500
C29 C30 1.401(19)
C30 C31 1.350(18)
C31 H31 0.9500
C31 C32 1.387(15)
C32 H32 0.9500
C33 C34 1.371(14)
C33 C38 1.387(15)
C34 H34 0.9500
C34 C35 1.356(15)
C35 H35 0.9500
C35 C36 1.356(17)
C36 C37 1.379(17)
C37 H37 0.9500
C37 C38 1.374(16)
C38 H38 0.9500
C33A C34A 1.367(19)
C33A C38A 1.38(2)
C34A H34A 0.9500
C34A C35A 1.34(2)
C35A H35A 0.9500
C35A C36A 1.34(2)
C36A C37A 1.37(2)
C37A H37A 0.9500
C37A C38A 1.38(2)
C38A H38A 0.9500

loop_
_platon_squeeze_void_nr
_platon_squeeze_void_average_x
_platon_squeeze_void_average_y
_platon_squeeze_void_average_z
_platon_squeeze_void_volume
_platon_squeeze_void_count_electrons
_platon_squeeze_void_content
1 0.159 0.351 0.795 162 28 ' '
2 -0.159 0.649 0.205 162 28 ' '
